data_4503296
loop_
_publ_author_name
'Chandran, Sreekant K.'
'Nath, Naba K.'
'Roy, Saikat'
'Nangia, Ashwini'

_publ_section_title
;
 Polymorphism in Fuchsones
;
_journal_issue 1
_journal_name_full 'Crystal Growth &amp; Design'
_journal_page_first 140
_journal_paper_doi 10.1021/cg700977w
_journal_volume 8
_journal_year 2008
_chemical_formula_moiety 'C19 H12 Cl2 O'
_chemical_formula_sum 'C19 H12 Cl2 O'
_chemical_formula_weight 327.19
_chemical_name_common 2,6-Dichlorofuchsone
_chemical_name_systematic
; 
 2,6-Dichloro-4-(diphenylmethylene)-cyclohexa-2,5-dienone 
;
_space_group_IT_number 15
_symmetry_cell_setting monoclinic
_symmetry_space_group_name_Hall '-C 2yc'
_symmetry_space_group_name_H-M 'C 1 2/c 1'
_atom_sites_solution_hydrogens geom
_atom_sites_solution_primary direct
_atom_sites_solution_secondary difmap
_audit_creation_method SHELXL-97
_cell_angle_alpha 90.00
_cell_angle_beta 106.5110(10)
_cell_angle_gamma 90.00
_cell_formula_units_Z 32
_cell_length_a 31.0560(18)
_cell_length_b 17.0663(10)
_cell_length_c 23.9123(14)
_cell_measurement_reflns_used 9356
_cell_measurement_temperature 100(2)
_cell_measurement_theta_max 25.98
_cell_measurement_theta_min 2.32
_cell_volume 12151.2(12)
_computing_cell_refinement 'Bruker SMART'
_computing_data_collection 'Bruker SMART'
_computing_data_reduction 'Bruker SAINT'
_computing_molecular_graphics 'Bruker SHELXTL'
_computing_publication_material 'Bruker SHELXTL'
_computing_structure_refinement 'SHELXL-97 (Sheldrick, 1997)'
_computing_structure_solution 'SHELXS-97 (Sheldrick, 1990)'
_diffrn_ambient_temperature 100(2)
_diffrn_measured_fraction_theta_full 0.999
_diffrn_measured_fraction_theta_max 0.999
_diffrn_measurement_device_type 'CCD area detector'
_diffrn_measurement_method 'phi and omega scans'
_diffrn_radiation_monochromator graphite
_diffrn_radiation_source 'fine-focus sealed tube'
_diffrn_radiation_type MoK\a
_diffrn_radiation_wavelength 0.71073
_diffrn_reflns_av_R_equivalents 0.0497
_diffrn_reflns_av_sigmaI/netI 0.0402
_diffrn_reflns_limit_h_max 38
_diffrn_reflns_limit_h_min -38
_diffrn_reflns_limit_k_max 21
_diffrn_reflns_limit_k_min -21
_diffrn_reflns_limit_l_max 29
_diffrn_reflns_limit_l_min -29
_diffrn_reflns_number 62547
_diffrn_reflns_theta_full 26.03
_diffrn_reflns_theta_max 26.03
_diffrn_reflns_theta_min 1.37
_exptl_absorpt_coefficient_mu 0.425
_exptl_absorpt_correction_T_max 0.9236
_exptl_absorpt_correction_T_min 0.8654
_exptl_absorpt_correction_type none
_exptl_crystal_colour orange
_exptl_crystal_density_diffrn 1.431
_exptl_crystal_density_method 'not measured'
_exptl_crystal_description block
_exptl_crystal_F_000 5376
_exptl_crystal_size_max 0.38
_exptl_crystal_size_mid 0.22
_exptl_crystal_size_min 0.17
_refine_diff_density_max 0.952
_refine_diff_density_min -0.307
_refine_diff_density_rms 0.082
_refine_ls_extinction_method none
_refine_ls_goodness_of_fit_ref 1.045
_refine_ls_hydrogen_treatment constr
_refine_ls_matrix_type full
_refine_ls_number_parameters 793
_refine_ls_number_reflns 11964
_refine_ls_number_restraints 0
_refine_ls_restrained_S_all 1.045
_refine_ls_R_factor_all 0.0678
_refine_ls_R_factor_gt 0.0511
_refine_ls_shift/su_max 0.002
_refine_ls_shift/su_mean 0.000
_refine_ls_structure_factor_coef Fsqd
_refine_ls_weighting_details 'calc w=1/[\s^2^(Fo^2^)+(0.0602P)^2^+13.2990P] where P=(Fo^2^+2Fc^2^)/3'
_refine_ls_weighting_scheme calc
_refine_ls_wR_factor_gt 0.1163
_refine_ls_wR_factor_ref 0.1253
_reflns_number_gt 9433
_reflns_number_total 11964
_reflns_threshold_expression >2sigma(I)
_cod_data_source_file cg700977w-file009.cif
_cod_data_source_block an732_m
_cod_depositor_comments
;
The following automatic conversions were performed:

'_symmetry_cell_setting' value 'Monoclinic' changed to 'monoclinic'
according to /home/saulius/struct/CIF-dictionaries/cif_core.dic
dictionary named 'cif_core.dic' version 2.4.1 from 2010-06-29.

Automatic conversion script
Id: cif_fix_values 1715 2011-07-08 13:25:40Z adriana 
;
_cod_original_sg_symbol_H-M 'C2/c  '
_cod_database_code 4503296

loop_
_symmetry_equiv_pos_as_xyz
'x, y, z'
'-x, y, -z+1/2'
'x+1/2, y+1/2, z'
'-x+1/2, y+1/2, -z+1/2'
'-x, -y, -z'
'x, -y, z-1/2'
'-x+1/2, -y+1/2, -z'
'x+1/2, -y+1/2, z-1/2'

loop_
_atom_site_label
_atom_site_type_symbol
_atom_site_fract_x
_atom_site_fract_y
_atom_site_fract_z
_atom_site_U_iso_or_equiv
_atom_site_adp_type
_atom_site_occupancy
_atom_site_symmetry_multiplicity
_atom_site_calc_flag
_atom_site_refinement_flags
Cl8 Cl 0.10730(2) 0.23511(4) 1.08612(3) 0.02830(16) Uani 1 1 d .
Cl3 Cl 0.85118(2) -0.00179(4) 1.07977(2) 0.02724(15) Uani 1 1 d .
Cl7 Cl 0.24097(2) 0.12540(4) 1.00230(3) 0.02894(16) Uani 1 1 d .
Cl2 Cl -0.10330(2) 0.24727(4) -0.07180(2) 0.02425(15) Uani 1 1 d .
Cl1 Cl -0.06587(2) 0.54738(4) 0.00172(3) 0.03137(17) Uani 1 1 d .
Cl4 Cl 0.98604(2) -0.12863(4) 1.00523(3) 0.03030(16) Uani 1 1 d .
O2 O 0.93460(6) -0.09248(10) 1.08916(7) 0.0308(4) Uani 1 1 d .
O4 O 0.19235(6) 0.15449(10) 1.08981(7) 0.0302(4) Uani 1 1 d .
O1 O -0.10430(6) 0.42016(11) -0.08140(7) 0.0291(4) Uani 1 1 d .
C61 C 0.13294(8) 0.26160(13) 0.93093(10) 0.0172(5) Uani 1 1 d .
C76 C 0.18005(8) 0.33807(13) 0.84703(10) 0.0172(5) Uani 1 1 d .
H76 H 0.1960 0.3472 0.8867 0.021 Uiso 1 1 calc R
C34 C 0.80518(8) 0.14773(13) 0.82961(9) 0.0182(5) Uani 1 1 d .
H34 H 0.8278 0.1797 0.8217 0.022 Uiso 1 1 calc R
C62 C 0.17412(8) 0.21687(13) 0.94092(10) 0.0186(5) Uani 1 1 d .
H62 H 0.1882 0.2125 0.9106 0.022 Uiso 1 1 calc R
C35 C 0.76117(8) 0.17406(14) 0.81498(10) 0.0206(5) Uani 1 1 d .
H35 H 0.7539 0.2245 0.7981 0.025 Uiso 1 1 calc R
C58 C 0.17435(9) 0.18539(13) 1.04232(10) 0.0223(5) Uani 1 1 d .
C20 C 0.91877(9) -0.06175(14) 1.04086(10) 0.0237(6) Uani 1 1 d .
C14 C 0.03887(8) 0.35563(14) 0.17084(10) 0.0192(5) Uani 1 1 d .
C70 C 0.05393(8) 0.39780(13) 0.83572(9) 0.0175(5) Uani 1 1 d .
H70 H 0.0759 0.4277 0.8246 0.021 Uiso 1 1 calc R
C23 C 0.88187(8) 0.01114(13) 0.92746(10) 0.0179(5) Uani 1 1 d .
C24 C 0.86007(8) 0.01707(13) 0.97309(10) 0.0192(5) Uani 1 1 d .
H24 H 0.8325 0.0447 0.9657 0.023 Uiso 1 1 calc R
C72 C 0.11326(8) 0.29730(14) 0.77393(10) 0.0189(5) Uani 1 1 d .
H72 H 0.0832 0.2788 0.7634 0.023 Uiso 1 1 calc R
C64 C 0.11257(8) 0.29706(13) 0.87797(9) 0.0162(5) Uani 1 1 d .
C27 C 0.89085(7) 0.06389(13) 0.83345(10) 0.0174(5) Uani 1 1 d .
C60 C 0.11338(8) 0.26534(13) 0.97885(10) 0.0188(5) Uani 1 1 d .
H60 H 0.0863 0.2938 0.9741 0.023 Uiso 1 1 calc R
C66 C 0.03218(8) 0.28044(14) 0.87663(10) 0.0208(5) Uani 1 1 d .
H66 H 0.0392 0.2301 0.8938 0.025 Uiso 1 1 calc R
C9 C -0.04819(8) 0.20174(15) 0.14265(10) 0.0229(5) Uani 1 1 d .
H9 H -0.0730 0.2364 0.1298 0.027 Uiso 1 1 calc R
C19 C 0.06353(8) 0.41244(13) 0.15062(10) 0.0199(5) Uani 1 1 d .
H19 H 0.0574 0.4214 0.1099 0.024 Uiso 1 1 calc R
C26 C 0.86384(8) 0.04773(13) 0.87401(9) 0.0162(5) Uani 1 1 d .
C71 C 0.13607(7) 0.30954(13) 0.83296(10) 0.0162(5) Uani 1 1 d .
C22 C 0.92274(8) -0.03380(14) 0.94050(10) 0.0210(5) Uani 1 1 d .
H22 H 0.9384 -0.0389 0.9119 0.025 Uiso 1 1 calc R
C2 C -0.07552(8) 0.31309(14) -0.01840(10) 0.0202(5) Uani 1 1 d .
C28 C 0.93501(8) 0.09157(13) 0.85382(10) 0.0193(5) Uani 1 1 d .
H28 H 0.9484 0.0976 0.8946 0.023 Uiso 1 1 calc R
C13 C 0.03127(8) 0.17713(14) 0.16811(10) 0.0210(5) Uani 1 1 d .
H13 H 0.0611 0.1952 0.1732 0.025 Uiso 1 1 calc R
C25 C 0.87777(8) -0.01550(14) 1.02598(10) 0.0211(5) Uani 1 1 d .
C5 C -0.03039(8) 0.42213(14) 0.06530(10) 0.0214(5) Uani 1 1 d .
H5 H -0.0149 0.4592 0.0935 0.026 Uiso 1 1 calc R
C12 C 0.02398(9) 0.10056(15) 0.18113(10) 0.0245(6) Uani 1 1 d .
H12 H 0.0487 0.0659 0.1945 0.029 Uiso 1 1 calc R
C59 C 0.13247(8) 0.22961(13) 1.03017(10) 0.0206(5) Uani 1 1 d .
C63 C 0.19279(8) 0.18145(13) 0.99234(10) 0.0197(5) Uani 1 1 d .
C33 C 0.81659(8) 0.07451(13) 0.85599(9) 0.0163(5) Uani 1 1 d .
C68 C -0.02190(8) 0.38186(14) 0.83965(11) 0.0243(6) Uani 1 1 d .
H68 H -0.0515 0.4020 0.8328 0.029 Uiso 1 1 calc R
C8 C -0.00459(8) 0.22826(14) 0.14761(9) 0.0182(5) Uani 1 1 d .
C1 C -0.08141(8) 0.39626(15) -0.03372(10) 0.0217(5) Uani 1 1 d .
C21 C 0.93914(8) -0.06884(14) 0.99286(10) 0.0216(5) Uani 1 1 d .
C69 C 0.01079(8) 0.42578(14) 0.82451(10) 0.0205(5) Uani 1 1 d .
H69 H 0.0033 0.4754 0.8063 0.025 Uiso 1 1 calc R
C4 C -0.02471(8) 0.33930(14) 0.07823(10) 0.0198(5) Uani 1 1 d .
C3 C -0.04973(8) 0.28689(14) 0.03333(10) 0.0199(5) Uani 1 1 d .
H3 H -0.0479 0.2321 0.0406 0.024 Uiso 1 1 calc R
C6 C -0.05741(8) 0.44762(14) 0.01378(10) 0.0219(5) Uani 1 1 d .
C74 C 0.17767(8) 0.33985(14) 0.74557(10) 0.0221(5) Uani 1 1 d .
H74 H 0.1919 0.3500 0.7160 0.026 Uiso 1 1 calc R
C65 C 0.06564(8) 0.32532(13) 0.86355(9) 0.0165(5) Uani 1 1 d .
C75 C 0.20056(8) 0.35313(13) 0.80362(10) 0.0207(5) Uani 1 1 d .
H75 H 0.2304 0.3726 0.8137 0.025 Uiso 1 1 calc R
C29 C 0.95932(8) 0.11019(14) 0.81528(11) 0.0223(5) Uani 1 1 d .
H29 H 0.9892 0.1289 0.8297 0.027 Uiso 1 1 calc R
C30 C 0.94026(8) 0.10169(14) 0.75596(11) 0.0222(5) Uani 1 1 d .
H30 H 0.9570 0.1148 0.7296 0.027 Uiso 1 1 calc R
C32 C 0.87200(8) 0.05556(14) 0.77299(10) 0.0192(5) Uani 1 1 d .
H32 H 0.8421 0.0371 0.7582 0.023 Uiso 1 1 calc R
C38 C 0.78224(8) 0.02715(13) 0.86460(10) 0.0197(5) Uani 1 1 d .
H38 H 0.7892 -0.0235 0.8812 0.024 Uiso 1 1 calc R
C18 C 0.09663(8) 0.45556(14) 0.18930(11) 0.0234(5) Uani 1 1 d .
H18 H 0.1127 0.4943 0.1749 0.028 Uiso 1 1 calc R
C73 C 0.13404(8) 0.31178(14) 0.73084(10) 0.0223(5) Uani 1 1 d .
H73 H 0.1183 0.3024 0.6911 0.027 Uiso 1 1 calc R
C16 C 0.08334(8) 0.38600(15) 0.26962(11) 0.0248(6) Uani 1 1 d .
H16 H 0.0900 0.3771 0.3104 0.030 Uiso 1 1 calc R
C15 C 0.05045(8) 0.34200(14) 0.23146(10) 0.0217(5) Uani 1 1 d .
H15 H 0.0354 0.3020 0.2463 0.026 Uiso 1 1 calc R
C11 C -0.01916(9) 0.07387(15) 0.17481(11) 0.0266(6) Uani 1 1 d .
H11 H -0.0241 0.0207 0.1830 0.032 Uiso 1 1 calc R
C31 C 0.89657(8) 0.07394(14) 0.73487(10) 0.0226(5) Uani 1 1 d .
H31 H 0.8836 0.0676 0.6941 0.027 Uiso 1 1 calc R
C17 C 0.10660(8) 0.44276(15) 0.24890(11) 0.0248(6) Uani 1 1 d .
H17 H 0.1292 0.4728 0.2753 0.030 Uiso 1 1 calc R
C67 C -0.01128(8) 0.30888(14) 0.86469(11) 0.0241(5) Uani 1 1 d .
H67 H -0.0339 0.2780 0.8738 0.029 Uiso 1 1 calc R
C7 C 0.00267(8) 0.31022(13) 0.13064(10) 0.0186(5) Uani 1 1 d .
C36 C 0.72771(8) 0.12666(15) 0.82498(11) 0.0264(6) Uani 1 1 d .
H36 H 0.6976 0.1448 0.8152 0.032 Uiso 1 1 calc R
C10 C -0.05514(9) 0.12453(15) 0.15663(11) 0.0254(6) Uani 1 1 d .
H10 H -0.0847 0.1066 0.1537 0.030 Uiso 1 1 calc R
Cl6 Cl 0.14368(2) 0.48538(4) 0.41412(2) 0.02546(15) Uani 1 1 d .
Cl5 Cl 0.18605(2) 0.19103(4) 0.49857(3) 0.02981(16) Uani 1 1 d .
O3 O 0.14491(6) 0.31203(11) 0.41177(7) 0.0295(4) Uani 1 1 d .
C57 C 0.30810(8) 0.33972(13) 0.65155(10) 0.0174(5) Uani 1 1 d .
H57 H 0.3069 0.3324 0.6117 0.021 Uiso 1 1 calc R
C39 C 0.16698(8) 0.33941(15) 0.45873(10) 0.0215(5) Uani 1 1 d .
C43 C 0.21637(8) 0.32095(14) 0.55951(10) 0.0204(5) Uani 1 1 d .
H43 H 0.2320 0.2863 0.5895 0.025 Uiso 1 1 calc R
C40 C 0.17127(8) 0.42373(15) 0.47057(10) 0.0208(5) Uani 1 1 d .
C41 C 0.19513(8) 0.45373(14) 0.52207(10) 0.0197(5) Uani 1 1 d .
H41 H 0.1959 0.5089 0.5274 0.024 Uiso 1 1 calc R
C46 C 0.23772(8) 0.51936(13) 0.63582(9) 0.0174(5) Uani 1 1 d .
C45 C 0.24466(7) 0.43696(13) 0.62187(9) 0.0168(5) Uani 1 1 d .
C50 C 0.26901(9) 0.64565(14) 0.67058(10) 0.0222(5) Uani 1 1 d .
H50 H 0.2944 0.6788 0.6842 0.027 Uiso 1 1 calc R
C42 C 0.21967(8) 0.40445(14) 0.56956(10) 0.0179(5) Uani 1 1 d .
C52 C 0.27837(7) 0.39203(13) 0.66631(9) 0.0164(5) Uani 1 1 d .
C51 C 0.27469(8) 0.56857(13) 0.65687(9) 0.0176(5) Uani 1 1 d .
H51 H 0.3041 0.5487 0.6618 0.021 Uiso 1 1 calc R
C47 C 0.19482(8) 0.54862(15) 0.63056(10) 0.0236(5) Uani 1 1 d .
H47 H 0.1693 0.5156 0.6172 0.028 Uiso 1 1 calc R
C56 C 0.33918(8) 0.29855(14) 0.69429(10) 0.0220(5) Uani 1 1 d .
H56 H 0.3593 0.2634 0.6838 0.026 Uiso 1 1 calc R
C49 C 0.22632(9) 0.67462(15) 0.66443(10) 0.0264(6) Uani 1 1 d .
H49 H 0.2223 0.7278 0.6736 0.032 Uiso 1 1 calc R
C48 C 0.18953(9) 0.62600(15) 0.64494(11) 0.0288(6) Uani 1 1 d .
H48 H 0.1603 0.6458 0.6414 0.035 Uiso 1 1 calc R
C55 C 0.34111(8) 0.30838(14) 0.75258(10) 0.0216(5) Uani 1 1 d .
H55 H 0.3618 0.2786 0.7818 0.026 Uiso 1 1 calc R
C44 C 0.19145(8) 0.29144(14) 0.50835(10) 0.0208(5) Uani 1 1 d .
C53 C 0.28230(8) 0.40376(13) 0.72592(10) 0.0178(5) Uani 1 1 d .
H53 H 0.2637 0.4412 0.7371 0.021 Uiso 1 1 calc R
C54 C 0.31298(8) 0.36130(14) 0.76818(10) 0.0208(5) Uani 1 1 d .
H54 H 0.3147 0.3686 0.8081 0.025 Uiso 1 1 calc R
C37 C 0.73835(8) 0.05322(14) 0.84919(11) 0.0240(5) Uani 1 1 d .
H37 H 0.7154 0.0205 0.8553 0.029 Uiso 1 1 calc R

loop_
_atom_site_aniso_label
_atom_site_aniso_U_11
_atom_site_aniso_U_22
_atom_site_aniso_U_33
_atom_site_aniso_U_23
_atom_site_aniso_U_13
_atom_site_aniso_U_12
Cl8 0.0390(4) 0.0324(4) 0.0168(3) -0.0053(2) 0.0134(3) -0.0130(3)
Cl3 0.0397(4) 0.0277(3) 0.0158(3) -0.0003(2) 0.0103(3) -0.0063(3)
Cl7 0.0298(3) 0.0277(3) 0.0224(3) -0.0012(2) -0.0038(3) 0.0103(3)
Cl2 0.0237(3) 0.0318(3) 0.0161(3) -0.0043(2) 0.0037(2) -0.0034(3)
Cl1 0.0503(4) 0.0212(3) 0.0250(3) 0.0069(3) 0.0145(3) 0.0120(3)
Cl4 0.0279(3) 0.0266(3) 0.0273(3) -0.0019(3) -0.0067(3) 0.0096(3)
O2 0.0426(11) 0.0233(10) 0.0187(9) 0.0036(7) -0.0039(8) -0.0011(8)
O4 0.0487(12) 0.0214(9) 0.0150(9) 0.0024(7) 0.0003(8) -0.0006(8)
O1 0.0310(10) 0.0359(11) 0.0188(9) 0.0075(8) 0.0043(8) 0.0094(8)
C61 0.0211(12) 0.0148(11) 0.0151(11) -0.0016(9) 0.0042(9) -0.0031(9)
C76 0.0192(12) 0.0151(11) 0.0155(11) -0.0006(9) 0.0021(9) 0.0004(9)
C34 0.0221(12) 0.0184(12) 0.0137(11) -0.0012(9) 0.0046(9) -0.0012(10)
C62 0.0221(13) 0.0171(12) 0.0164(12) -0.0016(9) 0.0051(10) -0.0016(10)
C35 0.0243(13) 0.0176(12) 0.0187(12) 0.0001(9) 0.0042(10) 0.0027(10)
C58 0.0336(14) 0.0148(12) 0.0161(12) -0.0023(9) 0.0031(10) -0.0074(10)
C20 0.0338(15) 0.0141(12) 0.0177(12) -0.0030(10) -0.0014(11) -0.0050(11)
C14 0.0207(12) 0.0198(12) 0.0179(12) -0.0004(9) 0.0069(10) 0.0048(10)
C70 0.0222(12) 0.0166(12) 0.0138(11) -0.0017(9) 0.0052(9) -0.0029(10)
C23 0.0204(12) 0.0172(12) 0.0142(11) -0.0019(9) 0.0021(9) 0.0009(10)
C24 0.0226(13) 0.0160(12) 0.0170(12) -0.0016(9) 0.0023(10) -0.0007(10)
C72 0.0159(12) 0.0204(12) 0.0191(12) -0.0039(10) 0.0028(9) 0.0006(10)
C64 0.0198(12) 0.0115(11) 0.0168(11) -0.0026(9) 0.0042(9) -0.0021(9)
C27 0.0174(12) 0.0158(12) 0.0176(12) -0.0013(9) 0.0024(9) 0.0033(9)
C60 0.0208(13) 0.0163(12) 0.0200(12) -0.0033(9) 0.0070(10) -0.0023(10)
C66 0.0236(13) 0.0188(12) 0.0199(12) -0.0007(10) 0.0059(10) -0.0013(10)
C9 0.0255(13) 0.0266(13) 0.0148(12) -0.0016(10) 0.0030(10) 0.0056(11)
C19 0.0250(13) 0.0191(12) 0.0160(12) 0.0030(9) 0.0067(10) 0.0047(10)
C26 0.0189(12) 0.0147(11) 0.0148(11) -0.0040(9) 0.0042(9) -0.0001(9)
C71 0.0182(12) 0.0128(11) 0.0177(12) 0.0020(9) 0.0052(9) 0.0014(9)
C22 0.0226(13) 0.0195(12) 0.0182(12) -0.0041(10) 0.0015(10) 0.0014(10)
C2 0.0180(12) 0.0268(13) 0.0172(12) -0.0036(10) 0.0072(10) 0.0012(10)
C28 0.0178(12) 0.0172(12) 0.0201(12) -0.0036(9) 0.0010(9) 0.0030(10)
C13 0.0221(13) 0.0256(13) 0.0167(12) 0.0007(10) 0.0078(10) 0.0000(10)
C25 0.0313(14) 0.0177(12) 0.0138(12) -0.0027(9) 0.0059(10) -0.0056(10)
C5 0.0272(13) 0.0202(13) 0.0186(12) 0.0002(10) 0.0094(10) 0.0029(10)
C12 0.0285(14) 0.0249(13) 0.0210(13) 0.0026(10) 0.0086(11) 0.0060(11)
C59 0.0309(14) 0.0171(12) 0.0146(12) -0.0026(9) 0.0080(10) -0.0079(10)
C63 0.0203(12) 0.0161(12) 0.0189(12) -0.0018(9) -0.0003(10) 0.0023(10)
C33 0.0199(12) 0.0182(12) 0.0109(11) -0.0024(9) 0.0045(9) 0.0011(9)
C68 0.0173(12) 0.0256(14) 0.0286(14) -0.0071(11) 0.0043(10) 0.0037(11)
C8 0.0234(13) 0.0209(12) 0.0100(11) -0.0016(9) 0.0045(9) -0.0012(10)
C1 0.0218(13) 0.0286(14) 0.0172(12) 0.0035(10) 0.0097(10) 0.0078(11)
C21 0.0211(13) 0.0157(12) 0.0224(13) -0.0031(10) -0.0031(10) 0.0019(10)
C69 0.0249(13) 0.0186(12) 0.0149(12) -0.0027(9) 0.0008(10) 0.0032(10)
C4 0.0232(13) 0.0203(12) 0.0175(12) 0.0009(9) 0.0084(10) 0.0050(10)
C3 0.0240(13) 0.0183(12) 0.0189(12) 0.0002(9) 0.0084(10) 0.0034(10)
C6 0.0276(13) 0.0191(13) 0.0223(13) 0.0062(10) 0.0123(11) 0.0080(10)
C74 0.0272(14) 0.0226(13) 0.0196(12) 0.0012(10) 0.0117(10) 0.0053(11)
C65 0.0198(12) 0.0170(12) 0.0130(11) -0.0022(9) 0.0053(9) -0.0001(9)
C75 0.0194(12) 0.0159(12) 0.0273(13) 0.0014(10) 0.0073(10) -0.0017(10)
C29 0.0143(12) 0.0185(12) 0.0336(14) -0.0049(10) 0.0059(10) -0.0006(10)
C30 0.0208(13) 0.0205(13) 0.0288(14) 0.0004(10) 0.0129(11) 0.0033(10)
C32 0.0163(12) 0.0232(13) 0.0160(12) -0.0021(9) 0.0014(9) -0.0011(10)
C38 0.0263(13) 0.0140(12) 0.0191(12) 0.0008(9) 0.0074(10) 0.0013(10)
C18 0.0222(13) 0.0196(13) 0.0298(14) 0.0032(10) 0.0098(11) 0.0017(10)
C73 0.0224(13) 0.0263(13) 0.0176(12) -0.0020(10) 0.0050(10) 0.0056(10)
C16 0.0269(14) 0.0273(14) 0.0189(13) -0.0026(10) 0.0044(10) 0.0027(11)
C15 0.0234(13) 0.0225(13) 0.0200(12) 0.0039(10) 0.0077(10) 0.0019(10)
C11 0.0367(15) 0.0196(13) 0.0244(13) 0.0011(10) 0.0098(11) -0.0015(11)
C31 0.0229(13) 0.0267(13) 0.0180(12) 0.0003(10) 0.0057(10) 0.0003(11)
C17 0.0216(13) 0.0221(13) 0.0284(14) -0.0045(10) 0.0031(11) 0.0021(10)
C67 0.0196(13) 0.0228(13) 0.0311(14) -0.0028(11) 0.0091(11) -0.0045(10)
C7 0.0212(12) 0.0196(12) 0.0166(12) 0.0013(9) 0.0081(10) 0.0033(10)
C36 0.0195(13) 0.0255(14) 0.0339(15) -0.0024(11) 0.0072(11) 0.0042(11)
C10 0.0234(13) 0.0271(14) 0.0254(13) -0.0030(11) 0.0066(11) -0.0047(11)
Cl6 0.0238(3) 0.0348(4) 0.0153(3) 0.0050(2) 0.0015(2) 0.0044(3)
Cl5 0.0475(4) 0.0215(3) 0.0243(3) -0.0071(2) 0.0163(3) -0.0119(3)
O3 0.0301(10) 0.0393(11) 0.0176(9) -0.0092(8) 0.0044(8) -0.0086(8)
C57 0.0200(12) 0.0176(12) 0.0152(11) -0.0009(9) 0.0061(9) -0.0045(10)
C39 0.0172(12) 0.0309(14) 0.0182(12) -0.0043(10) 0.0080(10) -0.0073(10)
C43 0.0239(13) 0.0208(13) 0.0173(12) 0.0010(10) 0.0070(10) -0.0029(10)
C40 0.0152(12) 0.0297(14) 0.0169(12) 0.0032(10) 0.0038(9) -0.0023(10)
C41 0.0207(12) 0.0209(12) 0.0181(12) 0.0001(10) 0.0064(10) -0.0042(10)
C46 0.0223(12) 0.0178(12) 0.0115(11) 0.0020(9) 0.0036(9) -0.0007(10)
C45 0.0175(12) 0.0195(12) 0.0150(11) 0.0006(9) 0.0072(9) -0.0036(10)
C50 0.0313(14) 0.0211(13) 0.0142(12) 0.0000(9) 0.0063(10) -0.0063(11)
C42 0.0174(12) 0.0199(12) 0.0170(12) 0.0010(9) 0.0058(9) -0.0024(10)
C52 0.0164(12) 0.0186(12) 0.0142(11) -0.0007(9) 0.0045(9) -0.0059(9)
C51 0.0209(12) 0.0218(12) 0.0111(11) 0.0024(9) 0.0060(9) 0.0014(10)
C47 0.0201(13) 0.0261(14) 0.0221(13) 0.0003(10) 0.0023(10) -0.0029(11)
C56 0.0184(12) 0.0202(13) 0.0276(13) 0.0000(10) 0.0070(10) -0.0003(10)
C49 0.0424(16) 0.0171(13) 0.0199(13) 0.0020(10) 0.0091(11) 0.0040(12)
C48 0.0248(14) 0.0290(15) 0.0327(15) 0.0045(12) 0.0080(11) 0.0103(12)
C55 0.0187(12) 0.0220(13) 0.0215(13) 0.0049(10) 0.0013(10) -0.0030(10)
C44 0.0237(13) 0.0211(12) 0.0200(12) -0.0027(10) 0.0099(10) -0.0075(10)
C53 0.0188(12) 0.0174(12) 0.0186(12) -0.0013(9) 0.0076(9) -0.0026(10)
C54 0.0244(13) 0.0230(13) 0.0151(12) 0.0007(10) 0.0058(10) -0.0058(10)
C37 0.0213(13) 0.0222(13) 0.0306(14) 0.0001(11) 0.0106(11) -0.0010(10)

loop_
_atom_type_symbol
_atom_type_description
_atom_type_scat_dispersion_real
_atom_type_scat_dispersion_imag
_atom_type_scat_source
C C 0.0033 0.0016 'International Tables Vol C Tables 4.2.6.8 and 6.1.1.4'
H H 0.0000 0.0000 'International Tables Vol C Tables 4.2.6.8 and 6.1.1.4'
O O 0.0106 0.0060 'International Tables Vol C Tables 4.2.6.8 and 6.1.1.4'
Cl Cl 0.1484 0.1585 'International Tables Vol C Tables 4.2.6.8 and 6.1.1.4'

loop_
_geom_angle_atom_site_label_1
_geom_angle_atom_site_label_2
_geom_angle_atom_site_label_3
_geom_angle
C64 C61 C60 121.4(2)
C64 C61 C62 122.3(2)
C60 C61 C62 116.3(2)
C75 C76 C71 120.6(2)
C75 C76 H76 119.7
C71 C76 H76 119.7
C35 C34 C33 120.6(2)
C35 C34 H34 119.7
C33 C34 H34 119.7
C63 C62 C61 121.2(2)
C63 C62 H62 119.4
C61 C62 H62 119.4
C34 C35 C36 120.0(2)
C34 C35 H35 120.0
C36 C35 H35 120.0
O4 C58 C59 123.3(2)
O4 C58 C63 123.5(2)
C59 C58 C63 113.2(2)
O2 C20 C25 123.2(2)
O2 C20 C21 123.5(2)
C25 C20 C21 113.4(2)
C19 C14 C15 117.6(2)
C19 C14 C7 121.9(2)
C15 C14 C7 120.5(2)
C69 C70 C65 120.4(2)
C69 C70 H70 119.8
C65 C70 H70 119.8
C26 C23 C22 122.6(2)
C26 C23 C24 120.8(2)
C22 C23 C24 116.6(2)
C25 C24 C23 121.8(2)
C25 C24 H24 119.1
C23 C24 H24 119.1
C73 C72 C71 120.9(2)
C73 C72 H72 119.6
C71 C72 H72 119.6
C61 C64 C71 122.5(2)
C61 C64 C65 121.3(2)
C71 C64 C65 116.16(19)
C28 C27 C32 118.2(2)
C28 C27 C26 121.1(2)
C32 C27 C26 120.6(2)
C59 C60 C61 121.8(2)
C59 C60 H60 119.1
C61 C60 H60 119.1
C67 C66 C65 120.3(2)
C67 C66 H66 119.8
C65 C66 H66 119.8
C10 C9 C8 119.9(2)
C10 C9 H9 120.1
C8 C9 H9 120.1
C18 C19 C14 120.8(2)
C18 C19 H19 119.6
C14 C19 H19 119.6
C23 C26 C27 122.2(2)
C23 C26 C33 120.9(2)
C27 C26 C33 116.89(19)
C76 C71 C72 118.3(2)
C76 C71 C64 121.7(2)
C72 C71 C64 119.9(2)
C21 C22 C23 120.9(2)
C21 C22 H22 119.5
C23 C22 H22 119.5
C3 C2 C1 123.5(2)
C3 C2 Cl2 120.22(19)
C1 C2 Cl2 116.28(17)
C29 C28 C27 120.7(2)
C29 C28 H28 119.6
C27 C28 H28 119.6
C12 C13 C8 120.6(2)
C12 C13 H13 119.7
C8 C13 H13 119.7
C24 C25 C20 123.3(2)
C24 C25 Cl3 119.23(19)
C20 C25 Cl3 117.46(17)
C6 C5 C4 121.1(2)
C6 C5 H5 119.5
C4 C5 H5 119.5
C13 C12 C11 120.3(2)
C13 C12 H12 119.8
C11 C12 H12 119.8
C60 C59 C58 123.5(2)
C60 C59 Cl8 120.0(2)
C58 C59 Cl8 116.49(17)
C62 C63 C58 123.9(2)
C62 C63 Cl7 120.30(19)
C58 C63 Cl7 115.77(17)
C34 C33 C38 118.4(2)
C34 C33 C26 120.7(2)
C38 C33 C26 120.9(2)
C67 C68 C69 119.8(2)
C67 C68 H68 120.1
C69 C68 H68 120.1
C13 C8 C9 119.0(2)
C13 C8 C7 121.1(2)
C9 C8 C7 119.8(2)
O1 C1 C6 123.7(2)
O1 C1 C2 123.5(2)
C6 C1 C2 112.8(2)
C22 C21 C20 123.9(2)
C22 C21 Cl4 119.8(2)
C20 C21 Cl4 116.35(18)
C70 C69 C68 120.3(2)
C70 C69 H69 119.8
C68 C69 H69 119.8
C7 C4 C3 120.8(2)
C7 C4 C5 123.2(2)
C3 C4 C5 116.1(2)
C2 C3 C4 122.2(2)
C2 C3 H3 118.9
C4 C3 H3 118.9
C5 C6 C1 124.3(2)
C5 C6 Cl1 119.6(2)
C1 C6 Cl1 116.11(17)
C73 C74 C75 119.8(2)
C73 C74 H74 120.1
C75 C74 H74 120.1
C66 C65 C70 118.8(2)
C66 C65 C64 121.0(2)
C70 C65 C64 120.2(2)
C74 C75 C76 120.3(2)
C74 C75 H75 119.8
C76 C75 H75 119.8
C30 C29 C28 120.3(2)
C30 C29 H29 119.9
C28 C29 H29 119.9
C29 C30 C31 119.9(2)
C29 C30 H30 120.1
C31 C30 H30 120.1
C31 C32 C27 120.7(2)
C31 C32 H32 119.7
C27 C32 H32 119.7
C37 C38 C33 120.7(2)
C37 C38 H38 119.6
C33 C38 H38 119.6
C19 C18 C17 120.6(2)
C19 C18 H18 119.7
C17 C18 H18 119.7
C72 C73 C74 120.1(2)
C72 C73 H73 119.9
C74 C73 H73 119.9
C17 C16 C15 120.5(2)
C17 C16 H16 119.7
C15 C16 H16 119.7
C16 C15 C14 120.9(2)
C16 C15 H15 119.5
C14 C15 H15 119.5
C10 C11 C12 120.0(2)
C10 C11 H11 120.0
C12 C11 H11 120.0
C32 C31 C30 120.2(2)
C32 C31 H31 119.9
C30 C31 H31 119.9
C16 C17 C18 119.5(2)
C16 C17 H17 120.3
C18 C17 H17 120.3
C68 C67 C66 120.3(2)
C68 C67 H67 119.9
C66 C67 H67 119.9
C4 C7 C14 123.9(2)
C4 C7 C8 118.6(2)
C14 C7 C8 117.50(19)
C37 C36 C35 119.9(2)
C37 C36 H36 120.0
C35 C36 H36 120.0
C11 C10 C9 120.1(2)
C11 C10 H10 120.0
C9 C10 H10 120.0
C56 C57 C52 120.7(2)
C56 C57 H57 119.7
C52 C57 H57 119.7
O3 C39 C44 123.6(2)
O3 C39 C40 123.1(2)
C44 C39 C40 113.3(2)
C44 C43 C42 121.1(2)
C44 C43 H43 119.5
C42 C43 H43 119.5
C41 C40 C39 123.2(2)
C41 C40 Cl6 120.2(2)
C39 C40 Cl6 116.60(17)
C40 C41 C42 121.9(2)
C40 C41 H41 119.0
C42 C41 H41 119.0
C47 C46 C51 118.9(2)
C47 C46 C45 121.2(2)
C51 C46 C45 119.8(2)
C42 C45 C46 120.3(2)
C42 C45 C52 122.8(2)
C46 C45 C52 116.84(19)
C51 C50 C49 119.9(2)
C51 C50 H50 120.0
C49 C50 H50 120.0
C45 C42 C43 122.7(2)
C45 C42 C41 120.7(2)
C43 C42 C41 116.6(2)
C57 C52 C53 118.2(2)
C57 C52 C45 122.2(2)
C53 C52 C45 119.6(2)
C50 C51 C46 120.8(2)
C50 C51 H51 119.6
C46 C51 H51 119.6
C48 C47 C46 119.8(2)
C48 C47 H47 120.1
C46 C47 H47 120.1
C57 C56 C55 120.2(2)
C57 C56 H56 119.9
C55 C56 H56 119.9
C48 C49 C50 119.8(2)
C48 C49 H49 120.1
C50 C49 H49 120.1
C49 C48 C47 120.7(2)
C49 C48 H48 119.6
C47 C48 H48 119.6
C54 C55 C56 120.0(2)
C54 C55 H55 120.0
C56 C55 H55 120.0
C43 C44 C39 124.0(2)
C43 C44 Cl5 120.12(19)
C39 C44 Cl5 115.85(17)
C54 C53 C52 120.6(2)
C54 C53 H53 119.7
C52 C53 H53 119.7
C55 C54 C53 120.3(2)
C55 C54 H54 119.9
C53 C54 H54 119.9
C38 C37 C36 120.3(2)
C38 C37 H37 119.8
C36 C37 H37 119.8

loop_
_geom_bond_atom_site_label_1
_geom_bond_atom_site_label_2
_geom_bond_distance
Cl8 C59 1.733(2)
Cl3 C25 1.731(2)
Cl7 C63 1.734(2)
Cl2 C2 1.735(2)
Cl1 C6 1.734(2)
Cl4 C21 1.733(2)
O2 C20 1.236(3)
O4 C58 1.232(3)
O1 C1 1.229(3)
C61 C64 1.384(3)
C61 C60 1.443(3)
C61 C62 1.449(3)
C76 C75 1.388(3)
C76 C71 1.398(3)
C76 H76 0.9500
C34 C35 1.386(3)
C34 C33 1.399(3)
C34 H34 0.9500
C62 C63 1.345(3)
C62 H62 0.9500
C35 C36 1.390(3)
C35 H35 0.9500
C58 C59 1.460(3)
C58 C63 1.466(3)
C20 C25 1.454(3)
C20 C21 1.465(3)
C14 C19 1.404(3)
C14 C15 1.410(3)
C14 C7 1.475(3)
C70 C69 1.375(3)
C70 C65 1.403(3)
C70 H70 0.9500
C23 C26 1.389(3)
C23 C22 1.439(3)
C23 C24 1.442(3)
C24 C25 1.347(3)
C24 H24 0.9500
C72 C73 1.385(3)
C72 C71 1.403(3)
C72 H72 0.9500
C64 C71 1.478(3)
C64 C65 1.480(3)
C27 C28 1.401(3)
C27 C32 1.404(3)
C27 C26 1.478(3)
C60 C59 1.348(3)
C60 H60 0.9500
C66 C67 1.385(3)
C66 C65 1.396(3)
C66 H66 0.9500
C9 C10 1.391(3)
C9 C8 1.401(3)
C9 H9 0.9500
C19 C18 1.383(3)
C19 H19 0.9500
C26 C33 1.479(3)
C22 C21 1.350(3)
C22 H22 0.9500
C2 C3 1.345(3)
C2 C1 1.464(3)
C28 C29 1.384(3)
C28 H28 0.9500
C13 C12 1.377(3)
C13 C8 1.390(3)
C13 H13 0.9500
C5 C6 1.350(3)
C5 C4 1.447(3)
C5 H5 0.9500
C12 C11 1.382(4)
C12 H12 0.9500
C33 C38 1.399(3)
C68 C67 1.381(3)
C68 C69 1.390(3)
C68 H68 0.9500
C8 C7 1.491(3)
C1 C6 1.460(3)
C69 H69 0.9500
C4 C7 1.391(3)
C4 C3 1.443(3)
C3 H3 0.9500
C74 C73 1.385(3)
C74 C75 1.387(3)
C74 H74 0.9500
C75 H75 0.9500
C29 C30 1.381(3)
C29 H29 0.9500
C30 C31 1.390(3)
C30 H30 0.9500
C32 C31 1.381(3)
C32 H32 0.9500
C38 C37 1.381(3)
C38 H38 0.9500
C18 C17 1.387(3)
C18 H18 0.9500
C73 H73 0.9500
C16 C17 1.381(4)
C16 C15 1.382(3)
C16 H16 0.9500
C15 H15 0.9500
C11 C10 1.382(4)
C11 H11 0.9500
C31 H31 0.9500
C17 H17 0.9500
C67 H67 0.9500
C36 C37 1.381(3)
C36 H36 0.9500
C10 H10 0.9500
Cl6 C40 1.734(2)
Cl5 C44 1.731(2)
O3 C39 1.229(3)
C57 C56 1.382(3)
C57 C52 1.400(3)
C57 H57 0.9500
C39 C44 1.464(3)
C39 C40 1.465(3)
C43 C44 1.346(3)
C43 C42 1.444(3)
C43 H43 0.9500
C40 C41 1.345(3)
C41 C42 1.444(3)
C41 H41 0.9500
C46 C47 1.395(3)
C46 C51 1.396(3)
C46 C45 1.475(3)
C45 C42 1.387(3)
C45 C52 1.477(3)
C50 C51 1.379(3)
C50 C49 1.383(4)
C50 H50 0.9500
C52 C53 1.410(3)
C51 H51 0.9500
C47 C48 1.386(3)
C47 H47 0.9500
C56 C55 1.388(3)
C56 H56 0.9500
C49 C48 1.382(4)
C49 H49 0.9500
C48 H48 0.9500
C55 C54 1.379(3)
C55 H55 0.9500
C53 C54 1.381(3)
C53 H53 0.9500
C54 H54 0.9500
C37 H37 0.9500
